data_5000124
loop_
_publ_author_name
'Froimowitz, M.'
'George, C.'

_publ_section_title
;
 Conformational Analysis and a Crystal Structure of Bupropion,
 an Antidepressant with Dopamine Reuptake Blocking Activity
;
_journal_issue 3
_journal_name_full 'Journal of Chemical Information and Modeling'
_journal_page_first 506
_journal_page_last 510
_journal_paper_doi 10.1021/ci980401m
_journal_volume 38
_journal_year 1998
_chemical_formula_sum 'C14 H22 Cl2 N O1.5'
_space_group_IT_number 2
_symmetry_cell_setting triclinic
_symmetry_Int_Tables_number 2
_symmetry_space_group_name_Hall '-P 1'
_symmetry_space_group_name_H-M 'P -1'
_cell_angle_alpha 94.58(1)
_cell_angle_beta 101.49(1)
_cell_angle_gamma 90.15(1)
_cell_formula_units_Z 2
_cell_length_a 7.571(1)
_cell_length_b 9.310(1)
_cell_length_c 11.687(1)
_cod_original_formula_sum 'C14 H22 Cl2 N1 O1.5'
_cod_database_code 5000124

loop_
_symmetry_equiv_pos_site_id
_symmetry_equiv_pos_as_xyz
1 x,y,z
2 -x,-y,-z

loop_
_atom_site_label
_atom_site_type_symbol
_atom_site_fract_x
_atom_site_fract_y
_atom_site_fract_z
Cl1 Cl 1.0099(2) 1.31371(12) 0.96946(10)
Cl2 Cl 0.30697(12) 0.62752(10) 0.58610(8)
N1 N 0.7010(4) 0.6914(3) 0.5354(2)
H1 H 0.5874(53) 0.7041(38) 0.5511(31)
H2 H 0.6930(47) 0.5978(43) 0.5095(32)
O1 O 0.6583(4) 0.8698(3) 0.7243(3)
C1 C 1.0617(6) 1.1464(4) 0.9083(3)
C2 C 1.2388(7) 1.1066(5) 0.9231(4)
H3 H 1.3295(7) 1.1660(5) 0.9686(4)
C3 C 1.2803(6) 0.9764(5) 0.8691(4)
H4 H 1.3997(6) 0.9483(5) 0.8780(4)
C4 C 1.1446(5) 0.8882(5) 0.8019(3)
H5 H 1.1731(5) 0.8019(5) 0.7645(3)
C5 C 0.9667(5) 0.9288(4) 0.7904(3)
C6 C 0.9251(6) 1.0598(4) 0.8447(3)
H6 H 0.8059(6) 1.0877(4) 0.8378(3)
C7 C 0.8126(5) 0.8401(4) 0.7201(3)
C8 C 0.8493(5) 0.7078(4) 0.6418(3)
H7 H 0.9656(5) 0.7199(4) 0.6186(3)
C9 C 0.8518(6) 0.5754(4) 0.7103(3)
H8 H 0.8747(6) 0.4917(4) 0.6624(3)
H9 H 0.7373(6) 0.5640(4) 0.7322(3)
H10 H 0.9450(6) 0.5871(4) 0.7795(3)
C10 C 0.7090(5) 0.7833(4) 0.4347(3)
C11 C 0.7375(6) 0.9416(4) 0.4790(4)
H11 H 0.8516(6) 0.9545(4) 0.5323(4)
H12 H 0.6427(6) 0.9716(4) 0.5188(4)
H13 H 0.7361(6) 0.9987(4) 0.4140(4)
C12 C 0.8652(6) 0.7307(5) 0.3774(4)
H14 H 0.8455(6) 0.6309(5) 0.3499(4)
H15 H 0.9763(6) 0.7419(5) 0.4338(4)
H16 H 0.8714(6) 0.7863(5) 0.3126(4)
C13 C 0.5289(6) 0.7579(5) 0.3496(4)
H17 H 0.5145(6) 0.6574(5) 0.3231(4)
H18 H 0.5261(6) 0.8136(5) 0.2836(4)
H19 H 0.4326(6) 0.7865(5) 0.3884(4)
O2 O 0.5093(11) 0.3554(10) 0.1236(7)
H20 H 0.55040 0.37430 0.19650
C14 C 0.5376(60) 0.4842(44) 0.0583(37)
H21 H 0.66450 0.50720 0.07820
H22 H 0.48030 0.56440 0.09430
C15 C 0.5142(58) 0.5057(45) 0.0643(35)
H23 H 0.48070 0.41050 0.08320
H24 H 0.45400 0.57670 0.10480
H25 H 0.64210 0.51830 0.08840
C14A* C 0.4624(60) 0.5158(44) -0.0583(37)
O2A* O 0.4907(11) 0.6446(10) -0.1236(7)
H20A* H 0.44960 0.62570 -0.19650
C15A* C 0.4858(58) 0.4943(45) -0.0643(35)
H21A* H 0.33550 0.49280 -0.07820
H22A* H 0.51970 0.43560 -0.09430
H23A* H 0.51930 0.58950 -0.08320
H24A* H 0.54600 0.42330 -0.10480
H25A* H 0.35790 0.48170 -0.08840

loop_
_atom_type_symbol
_atom_type_radius_bond
C 0.68
H 0.23
Cl 0.99
N 0.68
O 0.68
